data_4073109
loop_
_publ_author_name
'Elhamzaoui, Hicham'
'Jousseaume, Bernard'
'Toupance, Thierry'
'Allouchi, Hassan'

_publ_section_title
;
 \a,\w-Bis(trialkynyltin) Compounds with a Linear or Cross-Shaped Spacer
;
_journal_issue 16
_journal_name_full Organometallics
_journal_page_first 3908
_journal_paper_doi 10.1021/om070078p
_journal_volume 26
_journal_year 2007
_chemical_formula_sum 'C14 H27 O Sn'
_chemical_formula_weight 330.05
_chemical_name_systematic
;
 ?
;
_space_group_IT_number 2
_symmetry_cell_setting triclinic
_symmetry_space_group_name_Hall '-P 1'
_symmetry_space_group_name_H-M 'P -1'
_atom_sites_solution_hydrogens geom
_atom_sites_solution_primary direct
_atom_sites_solution_secondary difmap
_audit_creation_method SHELXL-97
_cell_angle_alpha 99.562(2)
_cell_angle_beta 91.475(2)
_cell_angle_gamma 107.792(2)
_cell_formula_units_Z 2
_cell_length_a 6.6057(2)
_cell_length_b 10.4017(3)
_cell_length_c 12.4606(4)
_cell_measurement_temperature 150(2)
_cell_volume 801.23(4)
_computing_cell_refinement 'DENZO (Otwinowski & Miror, 1997)and COLLECT'
_computing_data_collection 'Kappa-CCD; COLLECT(Nonius, 1998)'
_computing_data_reduction 'DENZO and COLLECT'
_computing_molecular_graphics 'ORTEP-III (Burnett & Johnson,1996)'
_computing_publication_material 'SHELXL-97 (Sheldrick,1997)'
_computing_structure_refinement 'SHELXL-97 (Sheldrick, 1997)'
_computing_structure_solution 'SHELXS-97 (Sheldrick, 1997)'
_diffrn_ambient_temperature 150(2)
_diffrn_measured_fraction_theta_full 0.994
_diffrn_measured_fraction_theta_max 0.994
_diffrn_measurement_device_type 'Nonius Kappa-CCD'
_diffrn_measurement_method 'CCD rotation images, thick slices'
_diffrn_radiation_monochromator graphite
_diffrn_radiation_source 'fine-focus sealed tube'
_diffrn_radiation_type MoK\a
_diffrn_radiation_wavelength 0.71073
_diffrn_reflns_av_R_equivalents 0.0247
_diffrn_reflns_av_sigmaI/netI 0.0361
_diffrn_reflns_limit_h_max 9
_diffrn_reflns_limit_h_min -9
_diffrn_reflns_limit_k_max 14
_diffrn_reflns_limit_k_min -14
_diffrn_reflns_limit_l_max 17
_diffrn_reflns_limit_l_min -17
_diffrn_reflns_number 8948
_diffrn_reflns_theta_full 30.00
_diffrn_reflns_theta_max 30.00
_diffrn_reflns_theta_min 4.39
_exptl_absorpt_coefficient_mu 1.578
_exptl_absorpt_correction_T_max 0.7978
_exptl_absorpt_correction_T_min 0.3650
_exptl_absorpt_correction_type empirical
_exptl_absorpt_process_details scalepack
_exptl_crystal_colour colourless
_exptl_crystal_density_diffrn 1.368
_exptl_crystal_density_method 'not measured'
_exptl_crystal_description plate
_exptl_crystal_F_000 338
_exptl_crystal_size_max 0.22
_exptl_crystal_size_mid 0.15
_exptl_crystal_size_min 0.08
_refine_diff_density_max 0.953
_refine_diff_density_min -0.586
_refine_diff_density_rms 0.085
_refine_ls_extinction_method none
_refine_ls_goodness_of_fit_ref 1.116
_refine_ls_hydrogen_treatment constr
_refine_ls_matrix_type full
_refine_ls_number_parameters 147
_refine_ls_number_reflns 4655
_refine_ls_number_restraints 0
_refine_ls_restrained_S_all 1.116
_refine_ls_R_factor_all 0.0361
_refine_ls_R_factor_gt 0.0270
_refine_ls_shift/su_max 1.027
_refine_ls_shift/su_mean 0.007
_refine_ls_structure_factor_coef Fsqd
_refine_ls_weighting_details 'calc w=1/[\s^2^(Fo^2^)+(0.0231P)^2^+0.4411P] where P=(Fo^2^+2Fc^2^)/3'
_refine_ls_weighting_scheme calc
_refine_ls_wR_factor_gt 0.0622
_refine_ls_wR_factor_ref 0.0652
_reflns_number_gt 4040
_reflns_number_total 4655
_reflns_threshold_expression >2sigma(I)
_cod_data_source_file om070078p-file001.cif
_cod_data_source_block 6MediC8Ph_4
_cod_original_sg_symbol_H-M P-1
_cod_database_code 4073109

loop_
_symmetry_equiv_pos_as_xyz
'x, y, z'
'-x, -y, -z'

loop_
_atom_site_label
_atom_site_type_symbol
_atom_site_fract_x
_atom_site_fract_y
_atom_site_fract_z
_atom_site_U_iso_or_equiv
_atom_site_adp_type
_atom_site_occupancy
_atom_site_symmetry_multiplicity
_atom_site_calc_flag
_atom_site_refinement_flags
Sn1 Sn 0.51379(2) 0.316659(15) 0.664509(12) 0.02624(6) Uani 1 1 d .
O1 O 0.1861(3) 0.02572(16) 0.63648(14) 0.0319(4) Uani 1 1 d .
C1 C 0.6650(4) 0.1185(2) 0.49316(18) 0.0263(4) Uani 1 1 d .
H1 H 0.7782 0.1990 0.4879 0.032 Uiso 1 1 calc R
C2 C 0.5027(3) 0.1274(2) 0.56108(17) 0.0251(4) Uani 1 1 d .
C3 C 0.3386(3) 0.0081(2) 0.56686(18) 0.0258(4) Uani 1 1 d .
C4 C 0.0040(4) -0.0910(2) 0.64074(19) 0.0285(5) Uani 1 1 d .
H4A H 0.0494 -0.1635 0.6671 0.034 Uiso 1 1 calc R
H4B H -0.0708 -0.1292 0.5671 0.034 Uiso 1 1 calc R
C5 C -0.1428(4) -0.0441(2) 0.7181(2) 0.0298(5) Uani 1 1 d .
H5A H -0.1964 0.0227 0.6878 0.036 Uiso 1 1 calc R
H5B H -0.0618 0.0029 0.7891 0.036 Uiso 1 1 calc R
C6 C -0.3312(4) -0.1646(2) 0.7360(2) 0.0303(5) Uani 1 1 d .
H6A H -0.4109 -0.2113 0.6646 0.036 Uiso 1 1 calc R
H6B H -0.2763 -0.2314 0.7654 0.036 Uiso 1 1 calc R
C7 C -0.4841(4) -0.1234(2) 0.8136(2) 0.0309(5) Uani 1 1 d .
H7A H -0.4043 -0.0750 0.8846 0.037 Uiso 1 1 calc R
H7B H -0.5423 -0.0585 0.7834 0.037 Uiso 1 1 calc R
C8 C -0.6679(4) -0.2453(2) 0.8322(2) 0.0309(5) Uani 1 1 d .
H8A H -0.6088 -0.3111 0.8603 0.037 Uiso 1 1 calc R
H8B H -0.7488 -0.2923 0.7611 0.037 Uiso 1 1 calc R
C9 C -0.8212(4) -0.2078(3) 0.9116(2) 0.0326(5) Uani 1 1 d .
H9A H -0.7416 -0.1631 0.9833 0.039 Uiso 1 1 calc R
H9B H -0.8783 -0.1405 0.8844 0.039 Uiso 1 1 calc R
C10 C -1.0063(4) -0.3312(3) 0.9266(2) 0.0379(6) Uani 1 1 d .
H10A H -0.9489 -0.3991 0.9525 0.046 Uiso 1 1 calc R
H10B H -1.0871 -0.3748 0.8550 0.046 Uiso 1 1 calc R
C11 C -1.1591(5) -0.2948(4) 1.0077(2) 0.0502(7) Uani 1 1 d .
H11A H -1.2738 -0.3783 1.0142 0.075 Uiso 1 1 calc R
H11B H -1.2204 -0.2298 0.9815 0.075 Uiso 1 1 calc R
H11C H -1.0810 -0.2529 1.0792 0.075 Uiso 1 1 calc R
C12 C 0.7371(4) 0.4765(3) 0.5988(2) 0.0373(5) Uani 1 1 d .
H12A H 0.6807 0.4797 0.5261 0.056 Uiso 1 1 calc R
H12B H 0.8734 0.4576 0.5933 0.056 Uiso 1 1 calc R
H12C H 0.7589 0.5650 0.6470 0.056 Uiso 1 1 calc R
C13 C 0.6258(5) 0.3047(3) 0.8239(2) 0.0400(6) Uani 1 1 d .
H13A H 0.6335 0.3891 0.8747 0.060 Uiso 1 1 calc R
H13B H 0.7679 0.2938 0.8214 0.060 Uiso 1 1 calc R
H13C H 0.5273 0.2257 0.8486 0.060 Uiso 1 1 calc R
C14 C 0.2118(4) 0.3529(3) 0.6691(2) 0.0380(6) Uani 1 1 d .
H14A H 0.1628 0.3586 0.5957 0.057 Uiso 1 1 calc R
H14B H 0.2268 0.4394 0.7188 0.057 Uiso 1 1 calc R
H14C H 0.1077 0.2773 0.6950 0.057 Uiso 1 1 calc R

loop_
_atom_site_aniso_label
_atom_site_aniso_U_11
_atom_site_aniso_U_22
_atom_site_aniso_U_33
_atom_site_aniso_U_23
_atom_site_aniso_U_13
_atom_site_aniso_U_12
Sn1 0.02829(9) 0.02429(8) 0.02635(9) 0.00192(6) 0.00259(6) 0.00997(6)
O1 0.0312(8) 0.0271(8) 0.0365(9) 0.0025(7) 0.0113(7) 0.0090(7)
C1 0.0260(10) 0.0238(10) 0.0282(11) 0.0033(8) 0.0016(8) 0.0077(8)
C2 0.0280(11) 0.0246(10) 0.0232(10) 0.0021(8) 0.0006(8) 0.0105(8)
C3 0.0263(10) 0.0288(11) 0.0244(10) 0.0042(8) 0.0031(8) 0.0121(9)
C4 0.0269(11) 0.0287(11) 0.0303(11) 0.0050(9) 0.0052(9) 0.0092(9)
C5 0.0303(11) 0.0296(11) 0.0321(12) 0.0072(9) 0.0078(9) 0.0121(9)
C6 0.0322(12) 0.0287(11) 0.0313(12) 0.0057(9) 0.0049(9) 0.0111(9)
C7 0.0315(12) 0.0297(11) 0.0323(12) 0.0079(9) 0.0073(9) 0.0094(9)
C8 0.0311(12) 0.0293(11) 0.0326(12) 0.0072(9) 0.0058(9) 0.0089(9)
C9 0.0333(12) 0.0340(12) 0.0306(12) 0.0075(10) 0.0055(9) 0.0095(10)
C10 0.0340(13) 0.0433(14) 0.0334(13) 0.0109(11) 0.0063(10) 0.0053(11)
C11 0.0377(15) 0.070(2) 0.0415(16) 0.0135(14) 0.0138(12) 0.0116(14)
C12 0.0396(14) 0.0301(12) 0.0439(14) 0.0099(11) 0.0092(11) 0.0112(10)
C13 0.0429(14) 0.0472(15) 0.0285(12) 0.0039(11) 0.0003(10) 0.0142(12)
C14 0.0346(13) 0.0374(13) 0.0450(15) 0.0047(11) 0.0059(11) 0.0170(11)

loop_
_atom_type_symbol
_atom_type_description
_atom_type_scat_dispersion_real
_atom_type_scat_dispersion_imag
_atom_type_scat_source
C C 0.0033 0.0016 'International Tables Vol C Tables 4.2.6.8 and 6.1.1.4'
H H 0.0000 0.0000 'International Tables Vol C Tables 4.2.6.8 and 6.1.1.4'
O O 0.0106 0.0060 'International Tables Vol C Tables 4.2.6.8 and 6.1.1.4'
Sn Sn -0.6537 1.4246 'International Tables Vol C Tables 4.2.6.8 and 6.1.1.4'

loop_
_geom_angle_atom_site_label_1
_geom_angle_atom_site_label_2
_geom_angle_atom_site_label_3
_geom_angle
_geom_angle_site_symmetry_1
_geom_angle_site_symmetry_3
C13 Sn1 C14 110.36(11) . .
C13 Sn1 C2 106.13(10) . .
C14 Sn1 C2 113.45(9) . .
C13 Sn1 C12 111.52(11) . .
C14 Sn1 C12 109.38(10) . .
C2 Sn1 C12 105.92(9) . .
C3 O1 C4 118.03(17) . .
C3 C1 C2 120.3(2) 2_656 .
C3 C1 H1 119.9 2_656 .
C2 C1 H1 119.9 . .
C3 C2 C1 118.65(19) . .
C3 C2 Sn1 119.56(15) . .
C1 C2 Sn1 121.63(16) . .
O1 C3 C2 114.93(19) . .
O1 C3 C1 124.0(2) . 2_656
C2 C3 C1 121.1(2) . 2_656
O1 C4 C5 107.86(18) . .
O1 C4 H4A 110.1 . .
C5 C4 H4A 110.1 . .
O1 C4 H4B 110.1 . .
C5 C4 H4B 110.1 . .
H4A C4 H4B 108.4 . .
C4 C5 C6 111.41(19) . .
C4 C5 H5A 109.3 . .
C6 C5 H5A 109.3 . .
C4 C5 H5B 109.3 . .
C6 C5 H5B 109.3 . .
H5A C5 H5B 108.0 . .
C7 C6 C5 113.69(19) . .
C7 C6 H6A 108.8 . .
C5 C6 H6A 108.8 . .
C7 C6 H6B 108.8 . .
C5 C6 H6B 108.8 . .
H6A C6 H6B 107.7 . .
C8 C7 C6 112.83(19) . .
C8 C7 H7A 109.0 . .
C6 C7 H7A 109.0 . .
C8 C7 H7B 109.0 . .
C6 C7 H7B 109.0 . .
H7A C7 H7B 107.8 . .
C7 C8 C9 114.1(2) . .
C7 C8 H8A 108.7 . .
C9 C8 H8A 108.7 . .
C7 C8 H8B 108.7 . .
C9 C8 H8B 108.7 . .
H8A C8 H8B 107.6 . .
C10 C9 C8 113.0(2) . .
C10 C9 H9A 109.0 . .
C8 C9 H9A 109.0 . .
C10 C9 H9B 109.0 . .
C8 C9 H9B 109.0 . .
H9A C9 H9B 107.8 . .
C9 C10 C11 113.4(2) . .
C9 C10 H10A 108.9 . .
C11 C10 H10A 108.9 . .
C9 C10 H10B 108.9 . .
C11 C10 H10B 108.9 . .
H10A C10 H10B 107.7 . .
C10 C11 H11A 109.5 . .
C10 C11 H11B 109.5 . .
H11A C11 H11B 109.5 . .
C10 C11 H11C 109.5 . .
H11A C11 H11C 109.5 . .
H11B C11 H11C 109.5 . .
Sn1 C12 H12A 109.5 . .
Sn1 C12 H12B 109.5 . .
H12A C12 H12B 109.5 . .
Sn1 C12 H12C 109.5 . .
H12A C12 H12C 109.5 . .
H12B C12 H12C 109.5 . .
Sn1 C13 H13A 109.5 . .
Sn1 C13 H13B 109.5 . .
H13A C13 H13B 109.5 . .
Sn1 C13 H13C 109.5 . .
H13A C13 H13C 109.5 . .
H13B C13 H13C 109.5 . .
Sn1 C14 H14A 109.5 . .
Sn1 C14 H14B 109.5 . .
H14A C14 H14B 109.5 . .
Sn1 C14 H14C 109.5 . .
H14A C14 H14C 109.5 . .
H14B C14 H14C 109.5 . .

loop_
_geom_bond_atom_site_label_1
_geom_bond_atom_site_label_2
_geom_bond_distance
_geom_bond_site_symmetry_2
Sn1 C13 2.138(3) .
Sn1 C14 2.141(3) .
Sn1 C2 2.147(2) .
Sn1 C12 2.151(3) .
O1 C3 1.381(3) .
O1 C4 1.434(3) .
C1 C3 1.395(3) 2_656
C1 C2 1.398(3) .
C1 H1 0.9500 .
C2 C3 1.390(3) .
C3 C1 1.395(3) 2_656
C4 C5 1.513(3) .
C4 H4A 0.9900 .
C4 H4B 0.9900 .
C5 C6 1.525(3) .
C5 H5A 0.9900 .
C5 H5B 0.9900 .
C6 C7 1.522(3) .
C6 H6A 0.9900 .
C6 H6B 0.9900 .
C7 C8 1.519(3) .
C7 H7A 0.9900 .
C7 H7B 0.9900 .
C8 C9 1.524(3) .
C8 H8A 0.9900 .
C8 H8B 0.9900 .
C9 C10 1.520(3) .
C9 H9A 0.9900 .
C9 H9B 0.9900 .
C10 C11 1.530(4) .
C10 H10A 0.9900 .
C10 H10B 0.9900 .
C11 H11A 0.9800 .
C11 H11B 0.9800 .
C11 H11C 0.9800 .
C12 H12A 0.9800 .
C12 H12B 0.9800 .
C12 H12C 0.9800 .
C13 H13A 0.9800 .
C13 H13B 0.9800 .
C13 H13C 0.9800 .
C14 H14A 0.9800 .
C14 H14B 0.9800 .
C14 H14C 0.9800 .

loop_
_geom_torsion_atom_site_label_1
_geom_torsion_atom_site_label_2
_geom_torsion_atom_site_label_3
_geom_torsion_atom_site_label_4
_geom_torsion
_geom_torsion_site_symmetry_1
_geom_torsion_site_symmetry_4
C3 C1 C2 C3 -0.3(4) 2_656 .
C3 C1 C2 Sn1 175.12(16) 2_656 .
C13 Sn1 C2 C3 75.85(19) . .
C14 Sn1 C2 C3 -45.5(2) . .
C12 Sn1 C2 C3 -165.49(18) . .
C13 Sn1 C2 C1 -99.52(19) . .
C14 Sn1 C2 C1 139.13(19) . .
C12 Sn1 C2 C1 19.1(2) . .
C4 O1 C3 C2 175.62(19) . .
C4 O1 C3 C1 -5.3(3) . 2_656
C1 C2 C3 O1 179.4(2) . .
Sn1 C2 C3 O1 3.9(3) . .
C1 C2 C3 C1 0.3(4) . 2_656
Sn1 C2 C3 C1 -175.21(16) . 2_656
C3 O1 C4 C5 -177.38(19) . .
O1 C4 C5 C6 -174.63(19) . .
C4 C5 C6 C7 179.8(2) . .
C5 C6 C7 C8 -178.7(2) . .
C6 C7 C8 C9 178.7(2) . .
C7 C8 C9 C10 178.6(2) . .
C8 C9 C10 C11 179.1(2) . .
